data_2022236
loop_
_publ_author_name
'Cong, Nguyen Tien'
'Trang, Huynh Thi Xuan'
'Dung, Pham Duc'
'Phuong, Tran Hoang'
'Trung, Vu Quoc'
'Dat, Nguyen Dang'
'Anh, Dang Thi Tuyet'
'Tuyen, Nguyen Van'
'Van Meervelt, Luc'

_publ_section_title
;
 Synthesis, structure and <i>in vitro</i> cytotoxicity testing of some
 2-aroylbenzofuran-3-ols
;
_journal_coeditor_code SK3753
_journal_issue 9
_journal_name_full 'Acta Crystallographica Section C'
_journal_page_first
;
;
_journal_paper_doi 10.1107/S2053229620011018
_journal_volume 76
_journal_year 2020
_chemical_formula_iupac 'C15 H8 Br I O3'
_chemical_formula_moiety 'C15 H8 Br I O3'
_chemical_formula_sum 'C15 H8 Br I O3'
_chemical_formula_weight 443.02
_chemical_name_systematic
;
(4-Bromophenyl)(3-hydroxy-5-iodobenzofuran-2-yl)methanone
;
_space_group_crystal_system monoclinic
_space_group_IT_number 15
_space_group_name_Hall '-I 2ya'
_space_group_name_H-M_alt 'I 1 2/a 1'
_atom_sites_solution_hydrogens mixed
_atom_sites_solution_primary dual
_audit_creation_method
;
Olex2 1.3
(compiled 2020.01.31 svn.r88ba2a32 for OlexSys, GUI svn.r6032)
;
_cell_angle_alpha 90
_cell_angle_beta 106.034(3)
_cell_angle_gamma 90
_cell_formula_units_Z 16
_cell_length_a 26.4214(8)
_cell_length_b 4.76309(13)
_cell_length_c 46.6213(14)
_cell_measurement_reflns_used 11835
_cell_measurement_temperature 293(2)
_cell_measurement_theta_max 27.2200
_cell_measurement_theta_min 2.7340
_cell_volume 5638.9(3)
_computing_cell_refinement
;
CrysAlis PRO (Rigaku OD, 2018)
;
_computing_data_collection
;
CrysAlis PRO (Rigaku OD, 2018)
;
_computing_data_reduction
;
CrysAlis PRO (Rigaku OD, 2018)
;
_computing_molecular_graphics
;
OLEX2 (Dolomanov <i>et al.</i>,  2009)
;
_computing_publication_material
;
OLEX2 (Dolomanov <i>et al.</i>,  2009)
;
_computing_structure_refinement
;
SHELXL2016 (Sheldrick, 2015b)
;
_computing_structure_solution
;
SHELXT (Sheldrick, 2015a)
;
_diffrn_ambient_temperature 293(2)
_diffrn_detector 'CCD plate'
_diffrn_detector_area_resol_mean 15.9631
_diffrn_measured_fraction_theta_full 0.998
_diffrn_measured_fraction_theta_max 0.998
_diffrn_measurement_device 'four-circle diffractometer'
_diffrn_measurement_device_type 'Rigaku OD SuperNova Single source diffractometer with an Eos detector'
_diffrn_measurement_method '\w scans'
_diffrn_radiation_monochromator mirror
_diffrn_radiation_probe x-ray
_diffrn_radiation_type 'Mo K\a'
_diffrn_radiation_wavelength 0.71073
_diffrn_reflns_av_R_equivalents 0.0355
_diffrn_reflns_av_unetI/netI 0.0286
_diffrn_reflns_limit_h_max 33
_diffrn_reflns_limit_h_min -32
_diffrn_reflns_limit_k_max 5
_diffrn_reflns_limit_k_min -5
_diffrn_reflns_limit_l_max 58
_diffrn_reflns_limit_l_min -58
_diffrn_reflns_number 30966
_diffrn_reflns_theta_full 25.242
_diffrn_reflns_theta_max 26.372
_diffrn_reflns_theta_min 2.727
_diffrn_source 'micro-focus sealed X-ray tube'
_exptl_absorpt_coefficient_mu 5.109
_exptl_absorpt_correction_T_max 1.000
_exptl_absorpt_correction_T_min 0.582
_exptl_absorpt_correction_type gaussian
_exptl_absorpt_process_details
;
(CrysAlis PRO; Rigaku OD, 2018)
;
_exptl_crystal_colour yellow
_exptl_crystal_density_diffrn 2.087
_exptl_crystal_description needle
_exptl_crystal_F_000 3360
_exptl_crystal_size_max 0.35
_exptl_crystal_size_mid 0.15
_exptl_crystal_size_min 0.05
_refine_diff_density_max 1.775
_refine_diff_density_min -1.213
_refine_ls_extinction_method none
_refine_ls_goodness_of_fit_ref 1.067
_refine_ls_hydrogen_treatment mixed
_refine_ls_matrix_type full
_refine_ls_number_parameters 369
_refine_ls_number_reflns 5733
_refine_ls_number_restraints 2
_refine_ls_restrained_S_all 1.066
_refine_ls_R_factor_all 0.0653
_refine_ls_R_factor_gt 0.0481
_refine_ls_shift/su_max 0.002
_refine_ls_shift/su_mean 0.000
_refine_ls_structure_factor_coef Fsqd
_refine_ls_weighting_details 'w=1/[\s^2^(Fo^2^)+(0.0486P)^2^+38.6563P] where P=(Fo^2^+2Fc^2^)/3'
_refine_ls_weighting_scheme calc
_refine_ls_wR_factor_gt 0.1132
_refine_ls_wR_factor_ref 0.1231
_reflns_number_gt 4448
_reflns_number_total 5733
_reflns_threshold_expression 'I > 2\s(I)'
_cod_data_source_file sk3753sup1.cif
_cod_data_source_block 4h
_cod_database_code 2022236
_shelx_space_group_comment
;
The symmetry employed for this shelxl refinement is uniquely defined
by the following loop, which should always be used as a source of
symmetry information in preference to the above space-group names.
They are only intended as comments.
;
_shelx_estimated_absorpt_t_min 0.268
_shelx_estimated_absorpt_t_max 0.784

loop_
_space_group_symop_operation_xyz
'x, y, z'
'-x+1/2, y, -z'
'x+1/2, y+1/2, z+1/2'
'-x+1, y+1/2, -z+1/2'
'-x, -y, -z'
'x-1/2, -y, z'
'-x+1/2, -y+1/2, -z+1/2'
'x, -y+1/2, z+1/2'

loop_
_atom_site_type_symbol
_atom_site_label
_atom_site_fract_x
_atom_site_fract_y
_atom_site_fract_z
_atom_site_U_iso_or_equiv
_atom_site_adp_type
_atom_site_calc_flag
_atom_site_occupancy
_atom_site_disorder_assembly
_atom_site_disorder_group
O O1 0.31437(17) -0.1296(9) 0.62348(9) 0.0509(10) Uani d 1 . .
C C2 0.3471(2) 0.0161(13) 0.60926(12) 0.0440(14) Uani d 1 . .
C C3 0.3360(2) -0.0703(13) 0.58016(13) 0.0442(14) Uani d 1 . .
C C4 0.2954(2) -0.2773(12) 0.57509(12) 0.0423(13) Uani d 1 . .
C C5 0.2670(2) -0.4364(13) 0.55069(14) 0.0501(15) Uani d 1 . .
H H5 0.274146 -0.425178 0.532280 0.060 Uiso calc 1 . .
C C6 0.2279(3) -0.6110(14) 0.55498(14) 0.0519(16) Uani d 1 . .
C C7 0.2174(3) -0.6343(15) 0.58299(16) 0.0606(18) Uani d 1 . .
H H7 0.191032 -0.755200 0.585119 0.073 Uiso calc 1 . .
C C8 0.2457(3) -0.4804(15) 0.60729(15) 0.0592(18) Uani d 1 . .
H H8 0.239390 -0.496240 0.625887 0.071 Uiso calc 1 . .
C C9 0.2837(3) -0.3023(13) 0.60254(14) 0.0489(15) Uani d 1 . .
C C10 0.3842(2) 0.2278(13) 0.62289(13) 0.0426(13) Uani d 1 . .
O O11 0.40906(18) 0.3384(10) 0.60636(9) 0.0561(11) Uani d 1 . .
C C12 0.3956(2) 0.3180(12) 0.65444(13) 0.0434(13) Uani d 1 . .
C C13 0.4331(3) 0.5229(15) 0.66462(15) 0.0568(17) Uani d 1 . .
H H13 0.449736 0.602010 0.651387 0.068 Uiso calc 1 . .
C C14 0.4469(3) 0.6151(15) 0.69416(15) 0.0577(17) Uani d 1 . .
H H14 0.473533 0.746849 0.700905 0.069 Uiso calc 1 . .
C C15 0.4200(3) 0.5055(14) 0.71317(13) 0.0505(15) Uani d 1 . .
C C16 0.3822(3) 0.3006(14) 0.70382(14) 0.0536(16) Uani d 1 . .
H H16 0.365082 0.225725 0.717047 0.064 Uiso calc 1 . .
C C17 0.3699(3) 0.2079(14) 0.67478(15) 0.0533(16) Uani d 1 . .
H H17 0.344307 0.070224 0.668447 0.064 Uiso calc 1 . .
Br Br18 0.43363(3) 0.64613(18) 0.75258(2) 0.0687(2) Uani d 1 . .
O O19 0.3584(2) 0.0240(12) 0.55955(10) 0.0569(12) Uani d 1 . .
I I20 0.18141(2) -0.84287(11) 0.51858(2) 0.06610(17) Uani d 1 . .
O O21 0.59407(16) 0.3302(9) 0.61452(9) 0.0479(10) Uani d 1 . .
C C22 0.5739(2) 0.3006(13) 0.63934(13) 0.0447(14) Uani d 1 . .
C C23 0.5344(2) 0.1034(13) 0.63325(13) 0.0450(14) Uani d 1 . .
C C24 0.5269(2) 0.0073(12) 0.60347(13) 0.0448(14) Uani d 1 . .
C C25 0.4916(2) -0.1762(14) 0.58424(13) 0.0481(14) Uani d 1 . .
H H25 0.466170 -0.274141 0.590511 0.058 Uiso calc 1 . .
C C26 0.4964(3) -0.2045(14) 0.55608(14) 0.0507(15) Uani d 1 . .
C C27 0.5355(3) -0.0663(15) 0.54646(14) 0.0560(16) Uani d 1 . .
H H27 0.538039 -0.097817 0.527223 0.067 Uiso calc 1 . .
C C28 0.5702(3) 0.1147(15) 0.56484(15) 0.0571(17) Uani d 1 . .
H H28 0.596072 0.208781 0.558524 0.069 Uiso calc 1 . .
C C29 0.5646(2) 0.1500(13) 0.59361(13) 0.0459(14) Uani d 1 . .
C C30 0.5924(2) 0.4426(14) 0.66678(13) 0.0473(14) Uani d 1 . .
O O31 0.57006(18) 0.3832(11) 0.68662(10) 0.0601(12) Uani d 1 . .
C C32 0.6364(2) 0.6516(13) 0.67412(13) 0.0456(14) Uani d 1 . .
C C33 0.6541(3) 0.7459(17) 0.70387(15) 0.066(2) Uani d 1 . .
H H33 0.637978 0.682757 0.718059 0.079 Uiso calc 1 . .
C C34 0.6958(3) 0.9338(17) 0.71181(16) 0.069(2) Uani d 1 . .
H H34 0.707602 0.996950 0.731405 0.082 Uiso calc 1 . .
C C35 0.7195(2) 1.0266(14) 0.69098(15) 0.0523(16) Uani d 1 . .
C C36 0.7020(3) 0.9403(15) 0.66182(16) 0.0592(17) Uani d 1 . .
H H36 0.717881 1.008713 0.647729 0.071 Uiso calc 1 . .
C C37 0.6611(3) 0.7523(14) 0.65349(14) 0.0504(15) Uani d 1 . .
H H37 0.649775 0.691805 0.633777 0.061 Uiso calc 1 . .
Br Br38 0.77726(3) 1.27828(18) 0.70198(2) 0.0785(3) Uani d 1 . .
O O39 0.50813(19) 0.0169(11) 0.65218(11) 0.0583(12) Uani d 1 . .
I I40 0.43898(2) -0.44310(11) 0.52517(2) 0.06144(16) Uani d 1 . .
H H39 0.521(4) 0.109(19) 0.6664(11) 0.14(5) Uiso d 1 . .
H H19 0.372(4) 0.16(2) 0.566(2) 0.12(4) Uiso d 1 . .

loop_
_atom_site_aniso_label
_atom_site_aniso_U_11
_atom_site_aniso_U_22
_atom_site_aniso_U_33
_atom_site_aniso_U_12
_atom_site_aniso_U_13
_atom_site_aniso_U_23
O1 0.063(3) 0.050(3) 0.040(2) -0.011(2) 0.016(2) -0.0027(19)
C2 0.050(3) 0.047(4) 0.035(3) 0.001(3) 0.012(3) 0.002(3)
C3 0.046(3) 0.043(3) 0.044(3) 0.010(3) 0.012(3) 0.008(3)
C4 0.047(3) 0.040(3) 0.038(3) 0.008(3) 0.008(3) 0.003(2)
C5 0.052(4) 0.048(4) 0.047(3) 0.014(3) 0.009(3) 0.006(3)
C6 0.050(4) 0.045(4) 0.052(4) 0.003(3) 0.000(3) -0.002(3)
C7 0.063(4) 0.053(4) 0.064(4) -0.009(3) 0.014(4) 0.001(3)
C8 0.075(5) 0.055(4) 0.051(4) -0.013(4) 0.022(3) -0.004(3)
C9 0.058(4) 0.041(4) 0.048(3) 0.000(3) 0.014(3) -0.001(3)
C10 0.047(3) 0.041(3) 0.043(3) 0.006(3) 0.017(3) 0.007(3)
O11 0.060(3) 0.063(3) 0.047(2) -0.010(2) 0.016(2) 0.003(2)
C12 0.041(3) 0.039(3) 0.050(3) -0.002(3) 0.013(3) 0.003(3)
C13 0.058(4) 0.059(4) 0.055(4) -0.011(3) 0.020(3) 0.000(3)
C14 0.061(4) 0.058(4) 0.054(4) -0.015(3) 0.017(3) -0.006(3)
C15 0.061(4) 0.047(4) 0.041(3) 0.005(3) 0.009(3) -0.001(3)
C16 0.061(4) 0.058(4) 0.046(3) -0.009(3) 0.021(3) 0.000(3)
C17 0.058(4) 0.048(4) 0.055(4) -0.010(3) 0.017(3) 0.000(3)
Br18 0.0813(5) 0.0782(5) 0.0436(4) -0.0039(4) 0.0122(3) -0.0089(3)
O19 0.061(3) 0.070(3) 0.041(2) -0.005(3) 0.016(2) -0.003(2)
I20 0.0611(3) 0.0597(3) 0.0616(3) 0.0046(2) -0.0096(2) -0.0056(2)
O21 0.047(2) 0.052(3) 0.047(2) -0.009(2) 0.0178(19) -0.005(2)
C22 0.046(3) 0.045(4) 0.042(3) 0.000(3) 0.011(3) 0.003(3)
C23 0.044(3) 0.047(4) 0.046(3) 0.001(3) 0.016(3) 0.008(3)
C24 0.047(3) 0.038(3) 0.048(3) 0.001(3) 0.011(3) 0.005(3)
C25 0.045(3) 0.049(4) 0.047(3) -0.001(3) 0.009(3) 0.002(3)
C26 0.050(4) 0.045(4) 0.050(4) 0.001(3) 0.003(3) -0.005(3)
C27 0.061(4) 0.063(4) 0.045(3) -0.004(3) 0.016(3) -0.006(3)
C28 0.062(4) 0.062(4) 0.054(4) -0.009(3) 0.025(3) -0.010(3)
C29 0.047(3) 0.044(3) 0.047(3) -0.005(3) 0.015(3) -0.003(3)
C30 0.046(3) 0.049(4) 0.046(3) 0.005(3) 0.012(3) 0.003(3)
O31 0.065(3) 0.072(3) 0.046(2) -0.007(2) 0.020(2) 0.003(2)
C32 0.044(3) 0.042(3) 0.048(3) 0.003(3) 0.008(3) -0.004(3)
C33 0.079(5) 0.076(5) 0.045(4) -0.009(4) 0.021(4) -0.015(4)
C34 0.069(5) 0.080(5) 0.050(4) -0.005(4) 0.006(4) -0.030(4)
C35 0.044(3) 0.049(4) 0.061(4) 0.006(3) 0.011(3) -0.014(3)
C36 0.059(4) 0.055(4) 0.068(4) -0.010(3) 0.025(4) -0.010(3)
C37 0.054(4) 0.053(4) 0.045(3) -0.004(3) 0.016(3) -0.007(3)
Br38 0.0571(4) 0.0704(5) 0.1037(6) -0.0097(4) 0.0152(4) -0.0352(5)
O39 0.066(3) 0.060(3) 0.051(3) -0.012(2) 0.019(2) 0.004(2)
I40 0.0614(3) 0.0613(3) 0.0563(3) -0.0061(2) 0.0073(2) -0.0138(2)

loop_
_atom_type_symbol
_atom_type_description
_atom_type_scat_dispersion_real
_atom_type_scat_dispersion_imag
_atom_type_scat_source
C C 0.0033 0.0016 'International Tables Vol C Tables 4.2.6.8 and 6.1.1.4'
H H 0.0000 0.0000 'International Tables Vol C Tables 4.2.6.8 and 6.1.1.4'
Br Br -0.2901 2.4595 'International Tables Vol C Tables 4.2.6.8 and 6.1.1.4'
I I -0.4742 1.8119 'International Tables Vol C Tables 4.2.6.8 and 6.1.1.4'
O O 0.0106 0.0060 'International Tables Vol C Tables 4.2.6.8 and 6.1.1.4'

loop_
_exptl_crystal_face_index_h
_exptl_crystal_face_index_k
_exptl_crystal_face_index_l
_exptl_crystal_face_perp_dist
0 0 -1 0.0469
0 0 1 0.0455
5 0 -3 0.0220
1 -1 5 0.1610
-1 1 -5 0.2527
-5 0 2 0.0169

loop_
_geom_angle_atom_site_label_1
_geom_angle_atom_site_label_2
_geom_angle_atom_site_label_3
_geom_angle_site_symmetry_1
_geom_angle_site_symmetry_3
_geom_angle
_geom_angle_publ_flag
C9 O1 C2 . . 106.3(4) ?
O1 C2 C10 . . 125.0(5) ?
C3 C2 O1 . . 109.0(5) ?
C3 C2 C10 . . 126.0(6) ?
C2 C3 C4 . . 108.6(5) ?
O19 C3 C2 . . 126.4(6) ?
O19 C3 C4 . . 125.1(6) ?
C5 C4 C3 . . 135.9(6) ?
C5 C4 C9 . . 119.5(6) ?
C9 C4 C3 . . 104.6(5) ?
C4 C5 H5 . . 121.2 ?
C6 C5 C4 . . 117.5(6) ?
C6 C5 H5 . . 121.2 ?
C5 C6 C7 . . 121.8(6) ?
C5 C6 I20 . . 119.4(5) ?
C7 C6 I20 . . 118.9(5) ?
C6 C7 H7 . . 119.5 ?
C8 C7 C6 . . 121.1(7) ?
C8 C7 H7 . . 119.5 ?
C7 C8 H8 . . 121.7 ?
C9 C8 C7 . . 116.6(6) ?
C9 C8 H8 . . 121.7 ?
O1 C9 C4 . . 111.5(5) ?
O1 C9 C8 . . 124.9(6) ?
C8 C9 C4 . . 123.6(6) ?
C2 C10 C12 . . 125.0(5) ?
O11 C10 C2 . . 115.7(5) ?
O11 C10 C12 . . 119.3(6) ?
C13 C12 C10 . . 118.4(5) ?
C13 C12 C17 . . 117.7(6) ?
C17 C12 C10 . . 123.8(6) ?
C12 C13 H13 . . 119.0 ?
C12 C13 C14 . . 122.0(6) ?
C14 C13 H13 . . 119.0 ?
C13 C14 H14 . . 120.9 ?
C15 C14 C13 . . 118.3(6) ?
C15 C14 H14 . . 120.9 ?
C14 C15 Br18 . . 119.6(5) ?
C16 C15 C14 . . 121.4(6) ?
C16 C15 Br18 . . 118.9(5) ?
C15 C16 H16 . . 120.3 ?
C17 C16 C15 . . 119.4(6) ?
C17 C16 H16 . . 120.3 ?
C12 C17 H17 . . 119.4 ?
C16 C17 C12 . . 121.1(6) ?
C16 C17 H17 . . 119.4 ?
C3 O19 H19 . . 104(8) ?
C29 O21 C22 . . 104.6(4) ?
O21 C22 C30 . . 125.5(5) ?
C23 C22 O21 . . 109.7(5) ?
C23 C22 C30 . . 124.7(6) ?
C22 C23 C24 . . 108.4(5) ?
O39 C23 C22 . . 125.5(6) ?
O39 C23 C24 . . 126.1(6) ?
C25 C24 C23 . . 135.4(6) ?
C29 C24 C23 . . 104.3(5) ?
C29 C24 C25 . . 120.3(6) ?
C24 C25 H25 . . 121.4 ?
C26 C25 C24 . . 117.2(6) ?
C26 C25 H25 . . 121.4 ?
C25 C26 C27 . . 122.4(6) ?
C25 C26 I40 . . 118.2(5) ?
C27 C26 I40 . . 119.3(5) ?
C26 C27 H27 . . 119.3 ?
C28 C27 C26 . . 121.4(6) ?
C28 C27 H27 . . 119.3 ?
C27 C28 H28 . . 121.8 ?
C27 C28 C29 . . 116.3(6) ?
C29 C28 H28 . . 121.8 ?
O21 C29 C24 . . 113.1(5) ?
O21 C29 C28 . . 124.5(6) ?
C24 C29 C28 . . 122.4(6) ?
C22 C30 C32 . . 125.5(6) ?
O31 C30 C22 . . 116.2(6) ?
O31 C30 C32 . . 118.3(6) ?
C33 C32 C30 . . 117.6(6) ?
C37 C32 C30 . . 123.7(5) ?
C37 C32 C33 . . 118.7(6) ?
C32 C33 H33 . . 120.3 ?
C34 C33 C32 . . 119.4(7) ?
C34 C33 H33 . . 120.3 ?
C33 C34 H34 . . 119.8 ?
C35 C34 C33 . . 120.3(6) ?
C35 C34 H34 . . 119.8 ?
C34 C35 C36 . . 120.8(6) ?
C34 C35 Br38 . . 120.3(5) ?
C36 C35 Br38 . . 118.8(5) ?
C35 C36 H36 . . 120.1 ?
C35 C36 C37 . . 119.9(7) ?
C37 C36 H36 . . 120.1 ?
C32 C37 H37 . . 119.6 ?
C36 C37 C32 . . 120.8(6) ?
C36 C37 H37 . . 119.6 ?
C23 O39 H39 . . 101(4) ?

loop_
_geom_bond_atom_site_label_1
_geom_bond_atom_site_label_2
_geom_bond_site_symmetry_2
_geom_bond_distance
_geom_bond_publ_flag
O1 C2 . 1.410(7) ?
O1 C9 . 1.360(7) ?
C2 C3 . 1.370(8) ?
C2 C10 . 1.427(9) ?
C3 C4 . 1.427(9) ?
C3 O19 . 1.339(7) ?
C4 C5 . 1.400(9) ?
C4 C9 . 1.402(8) ?
C5 H5 . 0.9300 ?
C5 C6 . 1.383(9) ?
C6 C7 . 1.412(10) ?
C6 I20 . 2.111(6) ?
C7 H7 . 0.9300 ?
C7 C8 . 1.383(9) ?
C8 H8 . 0.9300 ?
C8 C9 . 1.379(9) ?
C10 O11 . 1.258(7) ?
C10 C12 . 1.481(8) ?
C12 C13 . 1.379(9) ?
C12 C17 . 1.410(8) ?
C13 H13 . 0.9300 ?
C13 C14 . 1.395(9) ?
C14 H14 . 0.9300 ?
C14 C15 . 1.383(9) ?
C15 C16 . 1.378(9) ?
C15 Br18 . 1.894(6) ?
C16 H16 . 0.9300 ?
C16 C17 . 1.375(9) ?
C17 H17 . 0.9300 ?
O19 H19 . 0.78(11) ?
O21 C22 . 1.409(7) ?
O21 C29 . 1.369(7) ?
C22 C23 . 1.373(9) ?
C22 C30 . 1.410(9) ?
C23 C24 . 1.423(8) ?
C23 O39 . 1.330(7) ?
C24 C25 . 1.404(9) ?
C24 C29 . 1.385(8) ?
C25 H25 . 0.9300 ?
C25 C26 . 1.360(9) ?
C26 C27 . 1.399(9) ?
C26 I40 . 2.112(6) ?
C27 H27 . 0.9300 ?
C27 C28 . 1.373(9) ?
C28 H28 . 0.9300 ?
C28 C29 . 1.400(9) ?
C30 O31 . 1.260(7) ?
C30 C32 . 1.495(9) ?
C32 C33 . 1.409(9) ?
C32 C37 . 1.388(9) ?
C33 H33 . 0.9300 ?
C33 C34 . 1.388(11) ?
C34 H34 . 0.9300 ?
C34 C35 . 1.367(10) ?
C35 C36 . 1.372(9) ?
C35 Br38 . 1.897(7) ?
C36 H36 . 0.9300 ?
C36 C37 . 1.376(9) ?
C37 H37 . 0.9300 ?
O39 H39 . 0.79(2) ?

loop_
_geom_hbond_atom_site_label_D
_geom_hbond_atom_site_label_H
_geom_hbond_atom_site_label_A
_geom_hbond_site_symmetry_D
_geom_hbond_site_symmetry_H
_geom_hbond_site_symmetry_A
_geom_hbond_distance_DH
_geom_hbond_distance_HA
_geom_hbond_distance_DA
_geom_hbond_angle_DHA
_geom_hbond_publ_flag
O19 H19 O11 1_555 1_555 1_555 0.76(10) 2.05(9) 2.680(7) 140(9) yes
C17 H17 O1 1_555 1_555 1_555 0.93 2.24 2.919(8) 129 yes
O39 H39 O31 1_555 1_555 1_555 0.79(7) 1.90(9) 2.617(7) 151 yes
C37 H37 O21 1_555 1_555 1_555 0.93 2.28 2.950(8) 128 yes
C13 H13 O39 1_555 1_555 1_565 0.93 2.50 3.231(9) 135 yes

loop_
_geom_torsion_atom_site_label_1
_geom_torsion_atom_site_label_2
_geom_torsion_atom_site_label_3
_geom_torsion_atom_site_label_4
_geom_torsion_site_symmetry_1
_geom_torsion_site_symmetry_2
_geom_torsion_site_symmetry_3
_geom_torsion_site_symmetry_4
_geom_torsion
_geom_torsion_publ_flag
O1 C2 C3 C4 . . . . -0.3(7) ?
O1 C2 C3 O19 . . . . 178.9(6) ?
O1 C2 C10 O11 . . . . -178.5(5) ?
O1 C2 C10 C12 . . . . 2.8(10) ?
C2 O1 C9 C4 . . . . 0.5(7) ?
C2 O1 C9 C8 . . . . -179.4(6) ?
C2 C3 C4 C5 . . . . 178.4(7) ?
C2 C3 C4 C9 . . . . 0.6(7) ?
C2 C10 C12 C13 . . . . 179.0(6) ?
C2 C10 C12 C17 . . . . -1.4(10) ?
C3 C2 C10 O11 . . . . -1.4(9) ?
C3 C2 C10 C12 . . . . 179.9(6) ?
C3 C4 C5 C6 . . . . -177.0(6) ?
C3 C4 C9 O1 . . . . -0.7(7) ?
C3 C4 C9 C8 . . . . 179.2(6) ?
C4 C5 C6 C7 . . . . -1.4(9) ?
C4 C5 C6 I20 . . . . 177.3(4) ?
C5 C4 C9 O1 . . . . -178.9(5) ?
C5 C4 C9 C8 . . . . 1.0(10) ?
C5 C6 C7 C8 . . . . 0.6(11) ?
C6 C7 C8 C9 . . . . 0.9(11) ?
C7 C8 C9 O1 . . . . 178.2(6) ?
C7 C8 C9 C4 . . . . -1.7(11) ?
C9 O1 C2 C3 . . . . -0.1(7) ?
C9 O1 C2 C10 . . . . 177.4(6) ?
C9 C4 C5 C6 . . . . 0.6(9) ?
C10 C2 C3 C4 . . . . -177.8(6) ?
C10 C2 C3 O19 . . . . 1.4(10) ?
C10 C12 C13 C14 . . . . -178.6(6) ?
C10 C12 C17 C16 . . . . -179.9(6) ?
O11 C10 C12 C13 . . . . 0.4(9) ?
O11 C10 C12 C17 . . . . 179.9(6) ?
C12 C13 C14 C15 . . . . -3.2(11) ?
C13 C12 C17 C16 . . . . -0.3(10) ?
C13 C14 C15 C16 . . . . 3.1(11) ?
C13 C14 C15 Br18 . . . . -175.1(5) ?
C14 C15 C16 C17 . . . . -1.7(10) ?
C15 C16 C17 C12 . . . . 0.3(10) ?
C17 C12 C13 C14 . . . . 1.8(10) ?
Br18 C15 C16 C17 . . . . 176.5(5) ?
O19 C3 C4 C5 . . . . -0.8(11) ?
O19 C3 C4 C9 . . . . -178.6(6) ?
I20 C6 C7 C8 . . . . -178.1(6) ?
O21 C22 C23 C24 . . . . -2.1(7) ?
O21 C22 C23 O39 . . . . 177.5(6) ?
O21 C22 C30 O31 . . . . -178.4(6) ?
O21 C22 C30 C32 . . . . 0.7(10) ?
C22 O21 C29 C24 . . . . 0.0(7) ?
C22 O21 C29 C28 . . . . 178.5(6) ?
C22 C23 C24 C25 . . . . -175.9(7) ?
C22 C23 C24 C29 . . . . 2.0(7) ?
C22 C30 C32 C33 . . . . -172.1(6) ?
C22 C30 C32 C37 . . . . 6.6(10) ?
C23 C22 C30 O31 . . . . -1.0(9) ?
C23 C22 C30 C32 . . . . 178.1(6) ?
C23 C24 C25 C26 . . . . 177.4(7) ?
C23 C24 C29 O21 . . . . -1.2(7) ?
C23 C24 C29 C28 . . . . -179.8(6) ?
C24 C25 C26 C27 . . . . 2.1(10) ?
C24 C25 C26 I40 . . . . -173.4(4) ?
C25 C24 C29 O21 . . . . 177.1(5) ?
C25 C24 C29 C28 . . . . -1.5(10) ?
C25 C26 C27 C28 . . . . -2.5(11) ?
C26 C27 C28 C29 . . . . 0.7(10) ?
C27 C28 C29 O21 . . . . -177.1(6) ?
C27 C28 C29 C24 . . . . 1.2(10) ?
C29 O21 C22 C23 . . . . 1.3(6) ?
C29 O21 C22 C30 . . . . 179.0(6) ?
C29 C24 C25 C26 . . . . -0.2(9) ?
C30 C22 C23 C24 . . . . -179.8(6) ?
C30 C22 C23 O39 . . . . -0.2(10) ?
C30 C32 C33 C34 . . . . 178.2(7) ?
C30 C32 C37 C36 . . . . -178.7(6) ?
O31 C30 C32 C33 . . . . 7.0(9) ?
O31 C30 C32 C37 . . . . -174.3(6) ?
C32 C33 C34 C35 . . . . 0.0(12) ?
C33 C32 C37 C36 . . . . 0.0(10) ?
C33 C34 C35 C36 . . . . 1.2(11) ?
C33 C34 C35 Br38 . . . . -178.9(6) ?
C34 C35 C36 C37 . . . . -1.7(11) ?
C35 C36 C37 C32 . . . . 1.1(11) ?
C37 C32 C33 C34 . . . . -0.6(11) ?
Br38 C35 C36 C37 . . . . 178.3(5) ?
O39 C23 C24 C25 . . . . 4.5(12) ?
O39 C23 C24 C29 . . . . -177.6(6) ?
I40 C26 C27 C28 . . . . 173.0(5) ?

_cod_database_fobs_code 2022236
